data_1538448
loop_
_publ_author_name
'Osaki, Kenji'
'Tadokoro, Hiroyuki'
'Nitta, Isamu'

_publ_section_title
;
 Structure of Sulphamic Acid Molecule from a Three-dimensional Fourier
 Analysis
;
_journal_issue 7
_journal_name_full 'Bulletin of the Chemical Society of Japan'
_journal_page_first 524
_journal_page_last 528
_journal_paper_doi 10.1246/bcsj.28.524
_journal_volume 28
_journal_year 1955
_chemical_formula_sum 'H3 N O3 S'
_chemical_name_systematic 'H S O3 (N H2)'
_space_group_IT_number 61
_symmetry_space_group_name_Hall '-P 2bc 2ac'
_symmetry_space_group_name_H-M 'P c a b'
_cell_angle_alpha 90
_cell_angle_beta 90
_cell_angle_gamma 90
_cell_formula_units_Z 8
_cell_length_a 8.066
_cell_length_b 8.115
_cell_length_c 9.255
_cell_volume 605.791
_citation_journal_id_ASTM BCSJA8
_cod_data_source_file Osaki_BCSJA8_1955_982.cif
_cod_data_source_block H3N1O3S1
_cod_original_cell_volume 605.7915
_cod_original_sg_symbol_Hall '-P 2ac 2ab (z,y,-x)'
_cod_original_formula_sum 'H3 N1 O3 S1'
_cod_database_code 1538448

loop_
_symmetry_equiv_pos_as_xyz
x,y,z
x+1/2,-y,-z+1/2
-x,-y+1/2,z+1/2
-x+1/2,y+1/2,-z
-x,-y,-z
-x-1/2,y,z-1/2
x,y-1/2,-z-1/2
x-1/2,-y-1/2,z

loop_
_atom_site_label
_atom_site_type_symbol
_atom_site_fract_x
_atom_site_fract_y
_atom_site_fract_z
_atom_site_occupancy
_atom_site_U_iso_or_equiv
N1 N-3 0.2377 0.0438 0.079 1 0.0
O2 O-2 0.075 0.3057 0.0757 1 0.0
O1 O-2 -0.0486 0.0601 0.1767 1 0.0
S1 S+6 0.094 0.1668 0.1719 1 0.0
O3 O-2 0.1758 0.2025 0.3055 1 0.0
